data_1504334
loop_
_publ_author_name
'Shaabani, Ahmad'
'Maleki, Ali'
'Mofakham, Hamid'

_publ_section_title
;
 Novel Multicomponent One-Pot Synthesis of
 Tetrahydro-1H-1,5-benzodiazepine-2-carboxamide Derivatives
;
_journal_issue 4
_journal_name_full 'Journal of Combinatorial Chemistry'
_journal_page_first 595
_journal_paper_doi 10.1021/cc8000635
_journal_volume 10
_journal_year 2008
_chemical_formula_moiety 'C17 H26 N4 O3'
_chemical_formula_sum 'C17 H26 N4 O3'
_chemical_formula_weight 334.42
_chemical_name_systematic
;
 ?
;
_space_group_IT_number 61
_symmetry_cell_setting orthorhombic
_symmetry_space_group_name_Hall '-P 2ac 2ab'
_symmetry_space_group_name_H-M 'P b c a'
_atom_sites_solution_hydrogens geom
_atom_sites_solution_primary direct
_atom_sites_solution_secondary difmap
_audit_creation_method SHELXL-97
_cell_angle_alpha 90.00
_cell_angle_beta 90.00
_cell_angle_gamma 90.00
_cell_formula_units_Z 8
_cell_length_a 10.2548(5)
_cell_length_b 17.3996(13)
_cell_length_c 21.2408(12)
_cell_measurement_reflns_used 6542
_cell_measurement_temperature 298(2)
_cell_measurement_theta_max 29.25
_cell_measurement_theta_min 1.92
_cell_volume 3790.0(4)
_computing_cell_refinement 'X-Area 1.31 (Stoe & Cie GmbH, 2005)'
_computing_data_collection 'X-Area 1.31 (Stoe & Cie GmbH, 2005)'
_computing_data_reduction 'X-Area 1.31 (Stoe & Cie GmbH, 2005)'
_computing_molecular_graphics 'ORTEP-3 for Windows (Farrugia, 1997)'
_computing_publication_material 'WinGX (Farrugia, 1999)'
_computing_structure_refinement 'SHELXL-97 (Sheldrick, 1997)'
_computing_structure_solution 'SHELXS-97 (Sheldrick, 1990)'
_diffrn_ambient_temperature 298(2)
_diffrn_detector_area_resol_mean '0.15 mm'
_diffrn_measured_fraction_theta_full 0.992
_diffrn_measured_fraction_theta_max 0.992
_diffrn_measurement_device_type 'STOE IPDS II'
_diffrn_measurement_method 'rotation method'
_diffrn_radiation_monochromator graphite
_diffrn_radiation_source 'fine-focus sealed tube'
_diffrn_radiation_type MoK\a
_diffrn_radiation_wavelength 0.71073
_diffrn_reflns_av_R_equivalents 0.0632
_diffrn_reflns_av_sigmaI/netI 0.0339
_diffrn_reflns_limit_h_max 14
_diffrn_reflns_limit_h_min -13
_diffrn_reflns_limit_k_max 20
_diffrn_reflns_limit_k_min -23
_diffrn_reflns_limit_l_max 29
_diffrn_reflns_limit_l_min -29
_diffrn_reflns_number 26599
_diffrn_reflns_theta_full 29.25
_diffrn_reflns_theta_max 29.25
_diffrn_reflns_theta_min 1.92
_diffrn_standards_number 0
_exptl_absorpt_coefficient_mu 0.082
_exptl_absorpt_correction_type none
_exptl_crystal_colour orange
_exptl_crystal_density_diffrn 1.172
_exptl_crystal_density_method 'not measured'
_exptl_crystal_description block
_exptl_crystal_F_000 1440
_exptl_crystal_size_max 0.40
_exptl_crystal_size_mid 0.40
_exptl_crystal_size_min 0.20
_refine_diff_density_max 0.286
_refine_diff_density_min -0.232
_refine_diff_density_rms 0.038
_refine_ls_extinction_method none
_refine_ls_goodness_of_fit_ref 1.157
_refine_ls_hydrogen_treatment mixed
_refine_ls_matrix_type full
_refine_ls_number_parameters 229
_refine_ls_number_reflns 5110
_refine_ls_number_restraints 0
_refine_ls_restrained_S_all 1.157
_refine_ls_R_factor_all 0.1205
_refine_ls_R_factor_gt 0.0837
_refine_ls_shift/su_max 0.004
_refine_ls_shift/su_mean 0.001
_refine_ls_structure_factor_coef Fsqd
_refine_ls_weighting_details 'calc w=1/[\s^2^(Fo^2^)+(0.0516P)^2^+2.2170P] where P=(Fo^2^+2Fc^2^)/3'
_refine_ls_weighting_scheme calc
_refine_ls_wR_factor_gt 0.1676
_refine_ls_wR_factor_ref 0.1842
_reflns_number_gt 3541
_reflns_number_total 5110
_reflns_threshold_expression >2sigma(I)
_cod_data_source_file cc8000635-file003.cif
_cod_data_source_block Shaabani-Maleki
_cod_depositor_comments
;
The following automatic conversions were performed:

'_symmetry_cell_setting' value 'Orthorhombic' changed to
'orthorhombic' according to
/home/saulius/struct/CIF-dictionaries/cif_core.dic dictionary named
'cif_core.dic' version 2.4.1 from 2010-06-29.

Automatic conversion script
Id: cif_fix_values 1715 2011-07-08 13:25:40Z adriana 
;
_cod_original_sg_symbol_H-M Pbca
_cod_database_code 1504334

loop_
_symmetry_equiv_pos_as_xyz
'x, y, z'
'-x+1/2, -y, z+1/2'
'x+1/2, -y+1/2, -z'
'-x, y+1/2, -z+1/2'
'-x, -y, -z'
'x-1/2, y, -z-1/2'
'-x-1/2, y-1/2, z'
'x, -y-1/2, z-1/2'

loop_
_atom_site_label
_atom_site_type_symbol
_atom_site_fract_x
_atom_site_fract_y
_atom_site_fract_z
_atom_site_U_iso_or_equiv
_atom_site_adp_type
_atom_site_occupancy
_atom_site_symmetry_multiplicity
_atom_site_calc_flag
_atom_site_refinement_flags
C1 C 0.1684(6) 0.3026(3) 0.7167(3) 0.178(3) Uani 1 1 d .
H1A H 0.2072 0.2742 0.7506 0.214 Uiso 1 1 calc R
H1B H 0.0910 0.2767 0.7027 0.214 Uiso 1 1 calc R
H1C H 0.1461 0.3533 0.7310 0.214 Uiso 1 1 calc R
C2 C 0.1992(7) 0.3499(3) 0.6089(3) 0.169(3) Uani 1 1 d .
H2A H 0.1199 0.3241 0.5975 0.202 Uiso 1 1 calc R
H2B H 0.2574 0.3502 0.5735 0.202 Uiso 1 1 calc R
H2C H 0.1798 0.4018 0.6210 0.202 Uiso 1 1 calc R
C3 C 0.3821(5) 0.3498(3) 0.6832(3) 0.148(2) Uani 1 1 d .
H3A H 0.4432 0.3507 0.6490 0.178 Uiso 1 1 calc R
H3B H 0.4205 0.3241 0.7186 0.178 Uiso 1 1 calc R
H3C H 0.3598 0.4015 0.6947 0.178 Uiso 1 1 calc R
C4 C 0.2628(3) 0.30830(16) 0.66348(16) 0.0699(8) Uani 1 1 d .
C5 C 0.3646(2) 0.20579(14) 0.59536(10) 0.0445(5) Uani 1 1 d .
C6 C 0.3680(2) 0.11852(14) 0.58076(10) 0.0413(5) Uani 1 1 d .
C7 C 0.4985(2) 0.0895(2) 0.60738(14) 0.0660(8) Uani 1 1 d .
H7A H 0.5080 0.0358 0.5982 0.079 Uiso 1 1 calc R
H7B H 0.5000 0.0970 0.6521 0.079 Uiso 1 1 calc R
H7C H 0.5689 0.1175 0.5884 0.079 Uiso 1 1 calc R
C8 C 0.3685(2) 0.10584(17) 0.50905(11) 0.0524(6) Uani 1 1 d .
H8A H 0.4229 0.1452 0.4901 0.063 Uiso 1 1 calc R
H8B H 0.4095 0.0567 0.5006 0.063 Uiso 1 1 calc R
C9 C 0.2355(2) 0.10697(14) 0.47569(10) 0.0443(5) Uani 1 1 d .
C10 C 0.1779(3) 0.02596(16) 0.47071(14) 0.0615(7) Uani 1 1 d .
H10A H 0.0979 0.0279 0.4473 0.074 Uiso 1 1 calc R
H10B H 0.1610 0.0063 0.5122 0.074 Uiso 1 1 calc R
H10C H 0.2387 -0.0071 0.4495 0.074 Uiso 1 1 calc R
C11 C 0.2545(3) 0.1394(2) 0.40946(12) 0.0690(8) Uani 1 1 d .
H11A H 0.2898 0.1904 0.4122 0.083 Uiso 1 1 calc R
H11B H 0.1720 0.1411 0.3882 0.083 Uiso 1 1 calc R
H11C H 0.3135 0.1072 0.3864 0.083 Uiso 1 1 calc R
C12 C 0.0759(2) 0.13793(12) 0.56165(9) 0.0347(4) Uani 1 1 d .
C13 C -0.0530(2) 0.16361(14) 0.56905(11) 0.0446(5) Uani 1 1 d .
H13 H -0.0894 0.1947 0.5380 0.053 Uiso 1 1 calc R
C14 C -0.1270(2) 0.14448(15) 0.62042(11) 0.0485(6) Uani 1 1 d .
H14 H -0.2112 0.1635 0.6251 0.058 Uiso 1 1 calc R
C15 C -0.0734(2) 0.09643(15) 0.66492(10) 0.0446(5) Uani 1 1 d .
C16 C 0.0548(2) 0.07119(13) 0.66061(10) 0.0402(5) Uani 1 1 d .
H16 H 0.0885 0.0388 0.6914 0.048 Uiso 1 1 calc R
C17 C 0.1326(2) 0.09389(11) 0.61078(9) 0.0342(4) Uani 1 1 d .
N1 N 0.2926(2) 0.22840(12) 0.64394(10) 0.0476(5) Uani 1 1 d .
H1D H 0.251(3) 0.1950(17) 0.6630(13) 0.054(8) Uiso 1 1 d .
N2 N 0.14467(19) 0.15946(12) 0.50849(9) 0.0428(4) Uani 1 1 d .
H2D H 0.099(3) 0.1838(15) 0.4839(12) 0.049(7) Uiso 1 1 d .
N3 N 0.26478(18) 0.07353(11) 0.61101(9) 0.0397(4) Uani 1 1 d .
H3D H 0.288(2) 0.0548(15) 0.6469(12) 0.047(7) Uiso 1 1 d .
N4 N -0.1513(2) 0.07313(18) 0.71804(11) 0.0681(7) Uani 1 1 d .
O1 O 0.4327(2) 0.24962(13) 0.56461(10) 0.0772(7) Uani 1 1 d .
O2 O -0.1106(3) 0.02222(15) 0.75322(11) 0.0881(8) Uani 1 1 d .
O3 O -0.2558(2) 0.1066(2) 0.72772(12) 0.1117(11) Uani 1 1 d .

loop_
_atom_site_aniso_label
_atom_site_aniso_U_11
_atom_site_aniso_U_22
_atom_site_aniso_U_33
_atom_site_aniso_U_23
_atom_site_aniso_U_13
_atom_site_aniso_U_12
C1 0.223(7) 0.081(3) 0.232(7) -0.066(4) 0.141(6) -0.013(4)
C2 0.232(7) 0.075(3) 0.199(6) -0.019(3) -0.076(5) 0.063(4)
C3 0.119(4) 0.098(3) 0.227(6) -0.086(4) -0.023(4) -0.030(3)
C4 0.081(2) 0.0428(14) 0.086(2) -0.0168(14) 0.0008(18) -0.0088(15)
C5 0.0428(12) 0.0512(13) 0.0395(11) 0.0040(10) -0.0031(10) -0.0131(11)
C6 0.0291(10) 0.0503(13) 0.0445(11) -0.0022(10) 0.0014(8) -0.0023(10)
C7 0.0333(12) 0.088(2) 0.0766(19) 0.0010(16) -0.0047(12) 0.0045(14)
C8 0.0380(12) 0.0684(16) 0.0508(13) -0.0132(12) 0.0094(10) -0.0006(12)
C9 0.0408(12) 0.0544(14) 0.0376(11) -0.0084(10) 0.0067(9) -0.0046(11)
C10 0.0589(16) 0.0603(17) 0.0654(16) -0.0235(13) 0.0075(13) -0.0115(14)
C11 0.0637(17) 0.102(2) 0.0416(13) -0.0025(15) 0.0097(13) -0.0149(17)
C12 0.0335(10) 0.0372(10) 0.0335(9) -0.0027(8) 0.0004(8) -0.0031(9)
C13 0.0365(11) 0.0530(13) 0.0442(12) 0.0032(10) -0.0028(9) 0.0030(10)
C14 0.0307(11) 0.0650(16) 0.0499(13) -0.0085(11) 0.0026(10) 0.0009(11)
C15 0.0399(11) 0.0598(14) 0.0342(10) -0.0062(10) 0.0050(9) -0.0163(11)
C16 0.0415(12) 0.0431(12) 0.0359(10) 0.0003(9) -0.0040(9) -0.0093(10)
C17 0.0335(10) 0.0312(9) 0.0380(10) -0.0033(8) -0.0004(8) -0.0041(8)
N1 0.0532(12) 0.0384(10) 0.0512(12) -0.0029(9) 0.0043(9) -0.0116(9)
N2 0.0419(10) 0.0485(11) 0.0381(10) 0.0075(8) 0.0034(8) 0.0032(9)
N3 0.0336(9) 0.0395(10) 0.0461(10) 0.0039(8) -0.0039(8) 0.0012(8)
N4 0.0541(14) 0.104(2) 0.0462(12) -0.0013(13) 0.0133(11) -0.0209(14)
O1 0.0927(16) 0.0744(13) 0.0645(12) 0.0034(10) 0.0187(11) -0.0401(13)
O2 0.0966(18) 0.1066(19) 0.0611(12) 0.0217(13) 0.0196(12) -0.0196(15)
O3 0.0622(14) 0.190(3) 0.0825(16) 0.0202(18) 0.0378(13) 0.0060(17)

loop_
_atom_type_symbol
_atom_type_description
_atom_type_scat_dispersion_real
_atom_type_scat_dispersion_imag
_atom_type_scat_source
C C 0.0033 0.0016 'International Tables Vol C Tables 4.2.6.8 and 6.1.1.4'
H H 0.0000 0.0000 'International Tables Vol C Tables 4.2.6.8 and 6.1.1.4'
N N 0.0061 0.0033 'International Tables Vol C Tables 4.2.6.8 and 6.1.1.4'
O O 0.0106 0.0060 'International Tables Vol C Tables 4.2.6.8 and 6.1.1.4'

loop_
_geom_angle_atom_site_label_1
_geom_angle_atom_site_label_2
_geom_angle_atom_site_label_3
_geom_angle
C4 C1 H1A 109.5
C4 C1 H1B 109.5
H1A C1 H1B 109.5
C4 C1 H1C 109.5
H1A C1 H1C 109.5
H1B C1 H1C 109.5
C4 C2 H2A 109.5
C4 C2 H2B 109.5
H2A C2 H2B 109.5
C4 C2 H2C 109.5
H2A C2 H2C 109.5
H2B C2 H2C 109.5
C4 C3 H3A 109.5
C4 C3 H3B 109.5
H3A C3 H3B 109.5
C4 C3 H3C 109.5
H3A C3 H3C 109.5
H3B C3 H3C 109.5
C3 C4 N1 111.5(3)
C3 C4 C1 110.8(4)
N1 C4 C1 106.4(3)
C3 C4 C2 109.8(4)
N1 C4 C2 108.8(3)
C1 C4 C2 109.4(5)
O1 C5 N1 123.2(2)
O1 C5 C6 119.4(2)
N1 C5 C6 117.2(2)
N3 C6 C7 107.0(2)
N3 C6 C8 111.10(19)
C7 C6 C8 108.3(2)
N3 C6 C5 114.80(18)
C7 C6 C5 105.5(2)
C8 C6 C5 109.8(2)
C6 C7 H7A 109.5
C6 C7 H7B 109.5
H7A C7 H7B 109.5
C6 C7 H7C 109.5
H7A C7 H7C 109.5
H7B C7 H7C 109.5
C9 C8 C6 116.84(19)
C9 C8 H8A 108.1
C6 C8 H8A 108.1
C9 C8 H8B 108.1
C6 C8 H8B 108.1
H8A C8 H8B 107.3
N2 C9 C11 106.6(2)
N2 C9 C10 110.95(19)
C11 C9 C10 109.0(2)
N2 C9 C8 110.46(18)
C11 C9 C8 108.4(2)
C10 C9 C8 111.2(2)
C9 C10 H10A 109.5
C9 C10 H10B 109.5
H10A C10 H10B 109.5
C9 C10 H10C 109.5
H10A C10 H10C 109.5
H10B C10 H10C 109.5
C9 C11 H11A 109.5
C9 C11 H11B 109.5
H11A C11 H11B 109.5
C9 C11 H11C 109.5
H11A C11 H11C 109.5
H11B C11 H11C 109.5
N2 C12 C13 119.0(2)
N2 C12 C17 122.52(19)
C13 C12 C17 118.38(19)
C14 C13 C12 122.2(2)
C14 C13 H13 118.9
C12 C13 H13 118.9
C13 C14 C15 118.2(2)
C13 C14 H14 120.9
C15 C14 H14 120.9
C14 C15 C16 121.6(2)
C14 C15 N4 119.2(2)
C16 C15 N4 119.2(2)
C17 C16 C15 120.4(2)
C17 C16 H16 119.8
C15 C16 H16 119.8
C16 C17 N3 118.90(19)
C16 C17 C12 118.72(19)
N3 C17 C12 122.37(19)
C5 N1 C4 127.5(2)
C5 N1 H1D 117.4(19)
C4 N1 H1D 114.5(19)
C12 N2 C9 122.59(19)
C12 N2 H2D 111.7(19)
C9 N2 H2D 112.2(18)
C17 N3 C6 124.22(18)
C17 N3 H3D 111.7(17)
C6 N3 H3D 112.7(17)
O2 N4 O3 122.1(2)
O2 N4 C15 119.3(3)
O3 N4 C15 118.5(3)

loop_
_geom_bond_atom_site_label_1
_geom_bond_atom_site_label_2
_geom_bond_distance
C1 C4 1.492(6)
C1 H1A 0.9600
C1 H1B 0.9600
C1 H1C 0.9600
C2 C4 1.515(6)
C2 H2A 0.9600
C2 H2B 0.9600
C2 H2C 0.9600
C3 C4 1.481(5)
C3 H3A 0.9600
C3 H3B 0.9600
C3 H3C 0.9600
C4 N1 1.483(3)
C5 O1 1.223(3)
C5 N1 1.329(3)
C5 C6 1.550(3)
C6 N3 1.465(3)
C6 C7 1.538(3)
C6 C8 1.539(3)
C7 H7A 0.9600
C7 H7B 0.9600
C7 H7C 0.9600
C8 C9 1.537(3)
C8 H8A 0.9700
C8 H8B 0.9700
C9 N2 1.479(3)
C9 C11 1.528(3)
C9 C10 1.532(4)
C10 H10A 0.9600
C10 H10B 0.9600
C10 H10C 0.9600
C11 H11A 0.9600
C11 H11B 0.9600
C11 H11C 0.9600
C12 N2 1.383(3)
C12 C13 1.404(3)
C12 C17 1.419(3)
C13 C14 1.370(3)
C13 H13 0.9300
C14 C15 1.376(3)
C14 H14 0.9300
C15 C16 1.389(3)
C15 N4 1.441(3)
C16 C17 1.383(3)
C16 H16 0.9300
C17 N3 1.401(3)
N1 H1D 0.83(3)
N2 H2D 0.82(3)
N3 H3D 0.86(3)
N4 O2 1.232(3)
N4 O3 1.237(4)

loop_
_geom_torsion_atom_site_label_1
_geom_torsion_atom_site_label_2
_geom_torsion_atom_site_label_3
_geom_torsion_atom_site_label_4
_geom_torsion
O1 C5 C6 N3 -168.2(2)
N1 C5 C6 N3 15.9(3)
O1 C5 C6 C7 74.3(3)
N1 C5 C6 C7 -101.6(2)
O1 C5 C6 C8 -42.2(3)
N1 C5 C6 C8 141.9(2)
N3 C6 C8 C9 44.4(3)
C7 C6 C8 C9 161.6(2)
C5 C6 C8 C9 -83.6(3)
C6 C8 C9 N2 31.3(3)
C6 C8 C9 C11 147.7(2)
C6 C8 C9 C10 -92.4(3)
N2 C12 C13 C14 179.9(2)
C17 C12 C13 C14 -3.2(3)
C12 C13 C14 C15 -2.1(4)
C13 C14 C15 C16 3.9(4)
C13 C14 C15 N4 -177.6(2)
C14 C15 C16 C17 -0.2(3)
N4 C15 C16 C17 -178.7(2)
C15 C16 C17 N3 173.9(2)
C15 C16 C17 C12 -5.2(3)
N2 C12 C17 C16 -176.4(2)
C13 C12 C17 C16 6.8(3)
N2 C12 C17 N3 4.5(3)
C13 C12 C17 N3 -172.3(2)
O1 C5 N1 C4 10.9(4)
C6 C5 N1 C4 -173.4(2)
C3 C4 N1 C5 -64.4(5)
C1 C4 N1 C5 174.7(4)
C2 C4 N1 C5 56.9(5)
C13 C12 N2 C9 -142.0(2)
C17 C12 N2 C9 41.2(3)
C11 C9 N2 C12 160.8(2)
C10 C9 N2 C12 42.3(3)
C8 C9 N2 C12 -81.6(3)
C16 C17 N3 C6 -151.0(2)
C12 C17 N3 C6 28.1(3)
C7 C6 N3 C17 164.4(2)
C8 C6 N3 C17 -77.6(3)
C5 C6 N3 C17 47.7(3)
C14 C15 N4 O2 170.1(3)
C16 C15 N4 O2 -11.3(4)
C14 C15 N4 O3 -11.8(4)
C16 C15 N4 O3 166.8(3)
